data_4069806
loop_
_publ_author_name
'Metallinos, Costa'
'Zaifman, Josh'
'Van Belle, Lori'
'Dodge, Laura'
'Pilkington, Melanie'

_publ_section_title
;
 Palladium(II), Platinum(II), and Iridium(I) Complexes of
 2-Phosphino-1-dimethylaminoferrocenes: A Survey of Structure and
 Catalysis
;
_journal_issue 15
_journal_name_full Organometallics
_journal_page_first 4534
_journal_paper_doi 10.1021/om900422t
_journal_volume 28
_journal_year 2009
_chemical_formula_moiety 'C24 H24 Cl2 Fe N P Pd'
_chemical_formula_sum 'C24 H24 Cl2 Fe N P Pd'
_chemical_formula_weight 590.56
_chemical_name_systematic
;

 ?

;
_space_group_IT_number 61
_symmetry_cell_setting orthorhombic
_symmetry_space_group_name_Hall '-P 2ac 2ab'
_symmetry_space_group_name_H-M 'P b c a'
_atom_sites_solution_hydrogens geom
_atom_sites_solution_primary direct
_atom_sites_solution_secondary difmap
_audit_creation_method SHELXL-97
_cell_angle_alpha 90.00
_cell_angle_beta 90.00
_cell_angle_gamma 90.00
_cell_formula_units_Z 8
_cell_length_a 17.378(3)
_cell_length_b 14.1396(18)
_cell_length_c 18.736(3)
_cell_measurement_reflns_used 9897
_cell_measurement_temperature 296(2)
_cell_measurement_theta_max 30.52
_cell_measurement_theta_min 2.15
_cell_volume 4603.8(12)
_computing_cell_refinement 'Bruker SMART'
_computing_data_collection 'Bruker SMART'
_computing_data_reduction 'Bruker SAINT'
_computing_molecular_graphics 'Bruker SHELXTL'
_computing_publication_material 'Bruker SHELXTL'
_computing_structure_refinement 'SHELXL-97 (Sheldrick, 1997)'
_computing_structure_solution 'SHELXS-97 (Sheldrick, 1990)'
_diffrn_ambient_temperature 296(2)
_diffrn_measured_fraction_theta_full 1.000
_diffrn_measured_fraction_theta_max 1.000
_diffrn_measurement_device_type 'CCD area detector'
_diffrn_measurement_method 'phi and omega scans'
_diffrn_radiation_monochromator graphite
_diffrn_radiation_source 'fine-focus sealed tube'
_diffrn_radiation_type MoK\a
_diffrn_radiation_wavelength 0.71073
_diffrn_reflns_av_R_equivalents 0.0398
_diffrn_reflns_av_sigmaI/netI 0.0197
_diffrn_reflns_limit_h_max 19
_diffrn_reflns_limit_h_min -23
_diffrn_reflns_limit_k_max 19
_diffrn_reflns_limit_k_min -14
_diffrn_reflns_limit_l_max 25
_diffrn_reflns_limit_l_min -25
_diffrn_reflns_number 61593
_diffrn_reflns_theta_full 29.00
_diffrn_reflns_theta_max 29.00
_diffrn_reflns_theta_min 2.15
_exptl_absorpt_coefficient_mu 1.725
_exptl_absorpt_correction_T_max 0.7465
_exptl_absorpt_correction_T_min 0.6823
_exptl_absorpt_correction_type numerical
_exptl_absorpt_process_details SADABS
_exptl_crystal_colour orange
_exptl_crystal_density_diffrn 1.704
_exptl_crystal_density_meas ?
_exptl_crystal_density_method 'not measured'
_exptl_crystal_description block
_exptl_crystal_F_000 2368
_exptl_crystal_size_max 0.24
_exptl_crystal_size_mid 0.22
_exptl_crystal_size_min 0.18
_refine_diff_density_max 1.583
_refine_diff_density_min -0.468
_refine_diff_density_rms 0.098
_refine_ls_extinction_method none
_refine_ls_goodness_of_fit_ref 1.055
_refine_ls_hydrogen_treatment constr
_refine_ls_matrix_type full
_refine_ls_number_parameters 271
_refine_ls_number_reflns 6126
_refine_ls_number_restraints 0
_refine_ls_restrained_S_all 1.055
_refine_ls_R_factor_all 0.0411
_refine_ls_R_factor_gt 0.0324
_refine_ls_shift/su_max 0.001
_refine_ls_shift/su_mean 0.000
_refine_ls_structure_factor_coef Fsqd
_refine_ls_weighting_details 'calc w=1/[\s^2^(Fo^2^)+(0.0453P)^2^+4.3915P] where P=(Fo^2^+2Fc^2^)/3'
_refine_ls_weighting_scheme calc
_refine_ls_wR_factor_gt 0.0831
_refine_ls_wR_factor_ref 0.0888
_reflns_number_gt 5104
_reflns_number_total 6126
_reflns_threshold_expression >2sigma(I)
_cod_data_source_file om900422t_si_001.cif
_cod_data_source_block costa3
_cod_depositor_comments
;
The following automatic conversions were performed:

'_symmetry_cell_setting' value 'Orthorhombic' changed to
'orthorhombic' according to
/home/saulius/struct/CIF-dictionaries/cif_core.dic dictionary named
'cif_core.dic' version 2.4.2 from 2011-04-26.

Automatic conversion script
Id: cif_fix_values 1715 2011-07-08 13:25:40Z adriana 

The following automatic conversions were performed:

'_exptl_crystal_density_meas' value 'not measured' was changed to '?'
- the value is perceived as not measured.

Automatic conversion script
Id: cif_fix_values 3008 2015-01-20 13:52:24Z robertas 
;
_cod_original_cell_volume 4603.8(11)
_cod_original_sg_symbol_H-M Pbca
_cod_database_code 4069806

loop_
_symmetry_equiv_pos_as_xyz
'x, y, z'
'-x+1/2, -y, z+1/2'
'-x, y+1/2, -z+1/2'
'x+1/2, -y+1/2, -z'
'-x, -y, -z'
'x-1/2, y, -z-1/2'
'x, -y-1/2, z-1/2'
'-x-1/2, y-1/2, z'

loop_
_atom_site_label
_atom_site_type_symbol
_atom_site_fract_x
_atom_site_fract_y
_atom_site_fract_z
_atom_site_U_iso_or_equiv
_atom_site_adp_type
_atom_site_occupancy
_atom_site_symmetry_multiplicity
_atom_site_calc_flag
_atom_site_refinement_flags
Pd1 Pd 0.006389(10) 0.254722(12) 0.346925(10) 0.02407(6) Uani 1 1 d .
Fe1 Fe -0.223663(19) 0.30664(2) 0.386286(19) 0.02496(9) Uani 1 1 d .
Cl1 Cl 0.08702(4) 0.31026(5) 0.26013(4) 0.03760(15) Uani 1 1 d .
Cl2 Cl 0.10650(4) 0.26315(5) 0.43328(4) 0.04278(17) Uani 1 1 d .
P1 P -0.08581(3) 0.25004(4) 0.26510(3) 0.02198(12) Uani 1 1 d .
N1 N -0.07195(12) 0.18816(15) 0.41890(11) 0.0292(4) Uani 1 1 d .
C1 C -0.16637(13) 0.21721(16) 0.31890(13) 0.0237(4) Uani 1 1 d .
C2 C -0.15094(14) 0.19456(16) 0.39204(13) 0.0267(5) Uani 1 1 d .
C3 C -0.22136(15) 0.17132(18) 0.42634(16) 0.0340(6) Uani 1 1 d .
H3A H -0.2280 0.1528 0.4764 0.041 Uiso 1 1 calc R
C4 C -0.28010(15) 0.18027(18) 0.37462(17) 0.0350(6) Uani 1 1 d .
H4A H -0.3351 0.1703 0.3836 0.042 Uiso 1 1 calc R
C5 C -0.24805(14) 0.20914(17) 0.30820(15) 0.0294(5) Uani 1 1 d .
H5A H -0.2761 0.2207 0.2637 0.035 Uiso 1 1 calc R
C1' C -0.2310(2) 0.4428(2) 0.3485(2) 0.0542(10) Uani 1 1 d .
H1'A H -0.2219 0.4628 0.2992 0.065 Uiso 1 1 calc R
C2' C -0.1767(2) 0.4377(2) 0.4012(3) 0.0602(11) Uani 1 1 d .
H2'A H -0.1222 0.4538 0.3961 0.072 Uiso 1 1 calc R
C3' C -0.2125(2) 0.4075(2) 0.4644(2) 0.0639(11) Uani 1 1 d .
H3'A H -0.1878 0.3992 0.5109 0.077 Uiso 1 1 calc R
C4' C -0.2913(2) 0.3923(2) 0.44845(19) 0.0499(9) Uani 1 1 d .
H4'A H -0.3314 0.3720 0.4819 0.060 Uiso 1 1 calc R
C5' C -0.30122(19) 0.4155(2) 0.37689(19) 0.0473(8) Uani 1 1 d .
H5'A H -0.3500 0.4128 0.3507 0.057 Uiso 1 1 calc R
C6 C -0.11006(14) 0.35730(17) 0.21677(13) 0.0272(5) Uani 1 1 d .
C7 C -0.07686(15) 0.44371(18) 0.23497(15) 0.0339(6) Uani 1 1 d .
H7A H -0.0379 0.4461 0.2689 0.041 Uiso 1 1 calc R
C8 C -0.10206(19) 0.5264(2) 0.20228(18) 0.0450(7) Uani 1 1 d .
H8A H -0.0804 0.5841 0.2150 0.054 Uiso 1 1 calc R
C9 C -0.1592(2) 0.5232(2) 0.15102(17) 0.0492(8) Uani 1 1 d .
H9A H -0.1757 0.5788 0.1293 0.059 Uiso 1 1 calc R
C10 C -0.19188(19) 0.4379(2) 0.13183(16) 0.0458(7) Uani 1 1 d .
H10A H -0.2301 0.4360 0.0971 0.055 Uiso 1 1 calc R
C11 C -0.16752(17) 0.3540(2) 0.16470(14) 0.0358(6) Uani 1 1 d .
H11A H -0.1895 0.2965 0.1519 0.043 Uiso 1 1 calc R
C12 C -0.07348(14) 0.15933(16) 0.19731(13) 0.0259(5) Uani 1 1 d .
C13 C -0.11928(16) 0.07812(18) 0.19619(14) 0.0328(5) Uani 1 1 d .
H13A H -0.1582 0.0704 0.2297 0.039 Uiso 1 1 calc R
C14 C -0.10652(17) 0.00863(18) 0.14464(15) 0.0367(6) Uani 1 1 d .
H14A H -0.1377 -0.0448 0.1434 0.044 Uiso 1 1 calc R
C15 C -0.04807(18) 0.0189(2) 0.09566(14) 0.0371(6) Uani 1 1 d .
H15A H -0.0394 -0.0282 0.0620 0.045 Uiso 1 1 calc R
C16 C -0.00217(16) 0.0986(2) 0.09616(15) 0.0371(6) Uani 1 1 d .
H16A H 0.0372 0.1051 0.0629 0.044 Uiso 1 1 calc R
C17 C -0.01506(16) 0.1697(2) 0.14681(14) 0.0327(5) Uani 1 1 d .
H17A H 0.0153 0.2238 0.1468 0.039 Uiso 1 1 calc R
C18 C -0.04941(18) 0.0857(2) 0.42006(19) 0.0447(7) Uani 1 1 d .
H18A H -0.0828 0.0518 0.4519 0.067 Uiso 1 1 calc R
H18B H 0.0028 0.0800 0.4362 0.067 Uiso 1 1 calc R
H18C H -0.0538 0.0599 0.3729 0.067 Uiso 1 1 calc R
C19 C -0.0675(2) 0.2261(3) 0.49333(16) 0.0484(8) Uani 1 1 d .
H19A H -0.1039 0.1936 0.5230 0.073 Uiso 1 1 calc R
H19B H -0.0792 0.2925 0.4930 0.073 Uiso 1 1 calc R
H19C H -0.0165 0.2167 0.5118 0.073 Uiso 1 1 calc R

loop_
_atom_site_aniso_label
_atom_site_aniso_U_11
_atom_site_aniso_U_22
_atom_site_aniso_U_33
_atom_site_aniso_U_23
_atom_site_aniso_U_13
_atom_site_aniso_U_12
Pd1 0.02144(10) 0.02180(10) 0.02897(12) -0.00220(7) -0.00238(6) 0.00202(6)
Fe1 0.02444(17) 0.02114(16) 0.02929(19) -0.00300(13) 0.00521(13) -0.00197(12)
Cl1 0.0274(3) 0.0412(3) 0.0443(4) -0.0063(3) 0.0099(3) -0.0038(3)
Cl2 0.0362(3) 0.0394(3) 0.0527(4) 0.0025(3) -0.0196(3) 0.0011(3)
P1 0.0222(3) 0.0210(3) 0.0228(3) -0.0019(2) 0.0005(2) 0.0017(2)
N1 0.0316(11) 0.0284(10) 0.0276(11) 0.0042(8) -0.0030(9) 0.0024(8)
C1 0.0227(10) 0.0209(10) 0.0273(12) -0.0025(9) 0.0001(9) 0.0002(8)
C2 0.0284(11) 0.0224(10) 0.0292(13) 0.0011(9) 0.0021(9) -0.0021(9)
C3 0.0368(14) 0.0272(12) 0.0379(15) 0.0062(11) 0.0078(11) -0.0030(10)
C4 0.0272(12) 0.0235(11) 0.0543(17) -0.0026(11) 0.0058(12) -0.0059(9)
C5 0.0233(11) 0.0238(10) 0.0413(15) -0.0054(10) -0.0020(10) -0.0004(9)
C1' 0.081(3) 0.0244(13) 0.057(2) 0.0019(13) 0.0313(19) 0.0129(15)
C2' 0.0395(17) 0.0295(14) 0.112(3) -0.0248(18) 0.0190(19) -0.0057(13)
C3' 0.088(3) 0.0452(18) 0.058(2) -0.0300(17) -0.031(2) 0.0263(19)
C4' 0.061(2) 0.0312(14) 0.058(2) -0.0068(13) 0.0342(17) 0.0020(13)
C5' 0.0448(16) 0.0340(14) 0.063(2) -0.0187(14) -0.0083(15) 0.0139(13)
C6 0.0307(12) 0.0262(11) 0.0247(12) 0.0019(9) 0.0063(9) 0.0048(9)
C7 0.0338(13) 0.0284(12) 0.0395(15) 0.0051(11) 0.0058(11) -0.0010(10)
C8 0.0523(18) 0.0281(13) 0.0545(19) 0.0108(13) 0.0125(15) 0.0000(12)
C9 0.064(2) 0.0385(16) 0.0449(18) 0.0158(13) 0.0114(15) 0.0171(15)
C10 0.0532(18) 0.0550(18) 0.0291(15) 0.0054(13) -0.0005(13) 0.0221(15)
C11 0.0417(15) 0.0370(14) 0.0285(13) -0.0020(11) -0.0012(11) 0.0102(12)
C12 0.0307(12) 0.0240(10) 0.0228(11) -0.0041(9) -0.0035(9) 0.0073(9)
C13 0.0383(14) 0.0272(11) 0.0330(14) -0.0018(10) -0.0019(11) 0.0006(10)
C14 0.0463(16) 0.0237(11) 0.0402(15) -0.0057(11) -0.0100(12) 0.0025(11)
C15 0.0492(17) 0.0342(13) 0.0280(13) -0.0087(10) -0.0099(12) 0.0143(12)
C16 0.0408(15) 0.0434(16) 0.0270(14) -0.0082(11) 0.0012(11) 0.0097(12)
C17 0.0375(14) 0.0324(13) 0.0282(13) -0.0055(10) -0.0006(10) 0.0012(11)
C18 0.0399(15) 0.0340(14) 0.060(2) 0.0190(14) -0.0044(14) 0.0057(12)
C19 0.0451(17) 0.072(2) 0.0281(15) -0.0017(14) -0.0071(13) 0.0001(16)

loop_
_atom_type_symbol
_atom_type_description
_atom_type_scat_dispersion_real
_atom_type_scat_dispersion_imag
_atom_type_scat_source
C C 0.0033 0.0016 'International Tables Vol C Tables 4.2.6.8 and 6.1.1.4'
H H 0.0000 0.0000 'International Tables Vol C Tables 4.2.6.8 and 6.1.1.4'
N N 0.0061 0.0033 'International Tables Vol C Tables 4.2.6.8 and 6.1.1.4'
P P 0.1023 0.0942 'International Tables Vol C Tables 4.2.6.8 and 6.1.1.4'
Cl Cl 0.1484 0.1585 'International Tables Vol C Tables 4.2.6.8 and 6.1.1.4'
Fe Fe 0.3463 0.8444 'International Tables Vol C Tables 4.2.6.8 and 6.1.1.4'
Pd Pd -0.9988 1.0072 'International Tables Vol C Tables 4.2.6.8 and 6.1.1.4'

loop_
_geom_angle_atom_site_label_1
_geom_angle_atom_site_label_2
_geom_angle_atom_site_label_3
_geom_angle
N1 Pd1 P1 87.87(6)
N1 Pd1 Cl1 172.65(6)
P1 Pd1 Cl1 87.78(3)
N1 Pd1 Cl2 93.37(6)
P1 Pd1 Cl2 178.58(3)
Cl1 Pd1 Cl2 91.05(3)
C2 Fe1 C2' 116.88(13)
C2 Fe1 C1 41.16(10)
C2' Fe1 C1 116.80(12)
C2 Fe1 C4 67.86(10)
C2' Fe1 C4 174.73(12)
C1 Fe1 C4 68.17(10)
C2 Fe1 C4' 142.00(13)
C2' Fe1 C4' 67.38(13)
C1 Fe1 C4' 174.07(13)
C4 Fe1 C4' 107.53(12)
C2 Fe1 C3' 116.49(12)
C2' Fe1 C3' 40.06(17)
C1 Fe1 C3' 145.46(14)
C4 Fe1 C3' 136.62(17)
C4' Fe1 C3' 40.42(15)
C2 Fe1 C5' 176.78(12)
C2' Fe1 C5' 66.04(14)
C1 Fe1 C5' 136.88(12)
C4 Fe1 C5' 109.29(12)
C4' Fe1 C5' 39.61(14)
C3' Fe1 C5' 66.54(13)
C2 Fe1 C5 69.04(10)
C2' Fe1 C5 142.03(15)
C1 Fe1 C5 41.06(9)
C4 Fe1 C5 40.58(11)
C4' Fe1 C5 133.04(13)
C3' Fe1 C5 173.43(13)
C5' Fe1 C5 107.86(12)
C2 Fe1 C1' 142.05(12)
C2' Fe1 C1' 38.98(16)
C1 Fe1 C1' 113.40(11)
C4 Fe1 C1' 138.60(15)
C4' Fe1 C1' 66.81(13)
C3' Fe1 C1' 66.43(16)
C5' Fe1 C1' 39.40(14)
C5 Fe1 C1' 111.76(14)
C2 Fe1 C3 40.70(10)
C2' Fe1 C3 141.82(16)
C1 Fe1 C3 68.93(10)
C4 Fe1 C3 40.27(11)
C4' Fe1 C3 110.72(12)
C3' Fe1 C3 112.63(15)
C5' Fe1 C3 137.89(13)
C5 Fe1 C3 68.86(11)
C1' Fe1 C3 177.24(12)
C1 P1 C6 108.45(11)
C1 P1 C12 107.65(11)
C6 P1 C12 105.56(11)
C1 P1 Pd1 100.59(8)
C6 P1 Pd1 119.16(9)
C12 P1 Pd1 114.76(8)
C2 N1 C19 110.3(2)
C2 N1 C18 108.0(2)
C19 N1 C18 108.6(2)
C2 N1 Pd1 110.69(15)
C19 N1 Pd1 113.43(18)
C18 N1 Pd1 105.55(17)
C2 C1 C5 107.5(2)
C2 C1 P1 116.81(17)
C5 C1 P1 135.7(2)
C2 C1 Fe1 68.84(14)
C5 C1 Fe1 69.80(13)
P1 C1 Fe1 124.68(12)
C3 C2 C1 108.9(2)
C3 C2 N1 129.6(2)
C1 C2 N1 121.2(2)
C3 C2 Fe1 70.63(15)
C1 C2 Fe1 70.01(13)
N1 C2 Fe1 130.53(17)
C4 C3 C2 106.9(2)
C4 C3 Fe1 69.65(15)
C2 C3 Fe1 68.68(14)
C4 C3 H3A 126.5
C2 C3 H3A 126.5
Fe1 C3 H3A 126.5
C3 C4 C5 110.0(2)
C3 C4 Fe1 70.08(15)
C5 C4 Fe1 69.88(14)
C3 C4 H4A 125.0
C5 C4 H4A 125.0
Fe1 C4 H4A 125.0
C4 C5 C1 106.7(2)
C4 C5 Fe1 69.54(15)
C1 C5 Fe1 69.13(13)
C4 C5 H5A 126.7
C1 C5 H5A 126.7
Fe1 C5 H5A 126.7
C2' C1' C5' 108.4(3)
C2' C1' Fe1 70.05(19)
C5' C1' Fe1 70.24(18)
C2' C1' H1'A 125.8
C5' C1' H1'A 125.8
Fe1 C1' H1'A 125.8
C1' C2' C3' 108.6(3)
C1' C2' Fe1 70.97(19)
C3' C2' Fe1 70.27(19)
C1' C2' H2'A 125.7
C3' C2' H2'A 125.7
Fe1 C2' H2'A 125.7
C2' C3' C4' 107.3(3)
C2' C3' Fe1 69.67(19)
C4' C3' Fe1 69.78(18)
C2' C3' H3'A 126.3
C4' C3' H3'A 126.3
Fe1 C3' H3'A 126.3
C5' C4' C3' 106.6(3)
C5' C4' Fe1 70.29(17)
C3' C4' Fe1 69.80(18)
C5' C4' H4'A 126.7
C3' C4' H4'A 126.7
Fe1 C4' H4'A 126.7
C1' C5' C4' 109.1(3)
C1' C5' Fe1 70.36(18)
C4' C5' Fe1 70.10(18)
C1' C5' H5'A 125.5
C4' C5' H5'A 125.5
Fe1 C5' H5'A 125.5
C7 C6 C11 119.7(2)
C7 C6 P1 120.9(2)
C11 C6 P1 119.1(2)
C8 C7 C6 119.9(3)
C8 C7 H7A 120.0
C6 C7 H7A 120.0
C9 C8 C7 120.3(3)
C9 C8 H8A 119.8
C7 C8 H8A 119.8
C10 C9 C8 120.3(3)
C10 C9 H9A 119.8
C8 C9 H9A 119.8
C9 C10 C11 120.0(3)
C9 C10 H10A 120.0
C11 C10 H10A 120.0
C6 C11 C10 119.7(3)
C6 C11 H11A 120.2
C10 C11 H11A 120.2
C17 C12 C13 119.4(2)
C17 C12 P1 119.05(19)
C13 C12 P1 121.5(2)
C14 C13 C12 119.9(3)
C14 C13 H13A 120.0
C12 C13 H13A 120.0
C15 C14 C13 120.3(3)
C15 C14 H14A 119.9
C13 C14 H14A 119.9
C14 C15 C16 120.5(2)
C14 C15 H15A 119.7
C16 C15 H15A 119.7
C15 C16 C17 119.9(3)
C15 C16 H16A 120.1
C17 C16 H16A 120.1
C12 C17 C16 120.0(3)
C12 C17 H17A 120.0
C16 C17 H17A 120.0
N1 C18 H18A 109.5
N1 C18 H18B 109.5
H18A C18 H18B 109.5
N1 C18 H18C 109.5
H18A C18 H18C 109.5
H18B C18 H18C 109.5
N1 C19 H19A 109.5
N1 C19 H19B 109.5
H19A C19 H19B 109.5
N1 C19 H19C 109.5
H19A C19 H19C 109.5
H19B C19 H19C 109.5

loop_
_geom_bond_atom_site_label_1
_geom_bond_atom_site_label_2
_geom_bond_distance
Pd1 N1 2.135(2)
Pd1 P1 2.2185(7)
Pd1 Cl1 2.2857(7)
Pd1 Cl2 2.3788(7)
Fe1 C2 2.030(2)
Fe1 C2' 2.044(3)
Fe1 C1 2.046(2)
Fe1 C4 2.050(2)
Fe1 C4' 2.051(3)
Fe1 C3' 2.052(3)
Fe1 C5' 2.054(3)
Fe1 C5 2.055(3)
Fe1 C1' 2.056(3)
Fe1 C3 2.056(3)
P1 C1 1.787(2)
P1 C6 1.816(2)
P1 C12 1.818(2)
N1 C2 1.465(3)
N1 C19 1.496(4)
N1 C18 1.500(3)
C1 C2 1.433(3)
C1 C5 1.438(3)
C2 C3 1.421(3)
C3 C4 1.413(4)
C3 H3A 0.9800
C4 C5 1.423(4)
C4 H4A 0.9800
C5 H5A 0.9800
C1' C2' 1.368(6)
C1' C5' 1.385(5)
C1' H1'A 0.9800
C2' C3' 1.403(6)
C2' H2'A 0.9800
C3' C4' 1.418(5)
C3' H3'A 0.9800
C4' C5' 1.391(5)
C4' H4'A 0.9800
C5' H5'A 0.9800
C6 C7 1.394(4)
C6 C11 1.397(4)
C7 C8 1.391(4)
C7 H7A 0.9300
C8 C9 1.382(5)
C8 H8A 0.9300
C9 C10 1.382(5)
C9 H9A 0.9300
C10 C11 1.401(4)
C10 H10A 0.9300
C11 H11A 0.9300
C12 C17 1.396(4)
C12 C13 1.397(4)
C13 C14 1.396(4)
C13 H13A 0.9300
C14 C15 1.376(4)
C14 H14A 0.9300
C15 C16 1.381(4)
C15 H15A 0.9300
C16 C17 1.400(4)
C16 H16A 0.9300
C17 H17A 0.9300
C18 H18A 0.9600
C18 H18B 0.9600
C18 H18C 0.9600
C19 H19A 0.9600
C19 H19B 0.9600
C19 H19C 0.9600

loop_
_geom_torsion_atom_site_label_1
_geom_torsion_atom_site_label_2
_geom_torsion_atom_site_label_3
_geom_torsion_atom_site_label_4
_geom_torsion
N1 Pd1 P1 C1 11.11(10)
Cl1 Pd1 P1 C1 -174.81(8)
N1 Pd1 P1 C6 129.35(11)
Cl1 Pd1 P1 C6 -56.58(9)
N1 Pd1 P1 C12 -104.10(11)
Cl1 Pd1 P1 C12 69.97(9)
P1 Pd1 N1 C2 -15.87(15)
Cl2 Pd1 N1 C2 163.44(15)
P1 Pd1 N1 C19 -140.43(19)
Cl2 Pd1 N1 C19 38.88(19)
P1 Pd1 N1 C18 100.76(17)
Cl2 Pd1 N1 C18 -79.93(17)
C6 P1 C1 C2 -131.81(18)
C12 P1 C1 C2 114.43(19)
Pd1 P1 C1 C2 -6.01(19)
C6 P1 C1 C5 46.2(3)
C12 P1 C1 C5 -67.6(3)
Pd1 P1 C1 C5 172.0(2)
C6 P1 C1 Fe1 -49.98(18)
C12 P1 C1 Fe1 -163.74(14)
Pd1 P1 C1 Fe1 75.82(14)
C2' Fe1 C1 C2 101.1(2)
C4 Fe1 C1 C2 -80.86(16)
C3' Fe1 C1 C2 62.2(3)
C5' Fe1 C1 C2 -176.19(18)
C5 Fe1 C1 C2 -119.1(2)
C1' Fe1 C1 C2 144.14(18)
C3 Fe1 C1 C2 -37.46(14)
C2 Fe1 C1 C5 119.1(2)
C2' Fe1 C1 C5 -139.9(2)
C4 Fe1 C1 C5 38.20(15)
C3' Fe1 C1 C5 -178.8(2)
C5' Fe1 C1 C5 -57.1(2)
C1' Fe1 C1 C5 -96.80(19)
C3 Fe1 C1 C5 81.61(16)
C2 Fe1 C1 P1 -108.7(2)
C2' Fe1 C1 P1 -7.6(2)
C4 Fe1 C1 P1 170.46(19)
C3' Fe1 C1 P1 -46.5(3)
C5' Fe1 C1 P1 75.1(2)
C5 Fe1 C1 P1 132.3(2)
C1' Fe1 C1 P1 35.5(2)
C3 Fe1 C1 P1 -146.14(18)
C5 C1 C2 C3 0.9(3)
P1 C1 C2 C3 179.40(17)
Fe1 C1 C2 C3 60.19(18)
C5 C1 C2 N1 174.6(2)
P1 C1 C2 N1 -6.8(3)
Fe1 C1 C2 N1 -126.0(2)
C5 C1 C2 Fe1 -59.33(16)
P1 C1 C2 Fe1 119.21(15)
C19 N1 C2 C3 -44.6(3)
C18 N1 C2 C3 74.0(3)
Pd1 N1 C2 C3 -170.9(2)
C19 N1 C2 C1 143.1(2)
C18 N1 C2 C1 -98.4(3)
Pd1 N1 C2 C1 16.7(3)
C19 N1 C2 Fe1 53.5(3)
C18 N1 C2 Fe1 172.1(2)
Pd1 N1 C2 Fe1 -72.8(2)
C2' Fe1 C2 C3 139.7(2)
C1 Fe1 C2 C3 -119.5(2)
C4 Fe1 C2 C3 -37.80(17)
C4' Fe1 C2 C3 52.6(3)
C3' Fe1 C2 C3 94.6(2)
C5 Fe1 C2 C3 -81.56(17)
C1' Fe1 C2 C3 179.6(2)
C2' Fe1 C2 C1 -100.85(19)
C4 Fe1 C2 C1 81.70(16)
C4' Fe1 C2 C1 172.12(19)
C3' Fe1 C2 C1 -145.93(19)
C5' Fe1 C2 C1 54(2)
C5 Fe1 C2 C1 37.94(14)
C1' Fe1 C2 C1 -60.9(3)
C3 Fe1 C2 C1 119.5(2)
C2' Fe1 C2 N1 13.6(3)
C1 Fe1 C2 N1 114.5(3)
C4 Fe1 C2 N1 -163.8(3)
C4' Fe1 C2 N1 -73.4(3)
C3' Fe1 C2 N1 -31.5(3)
C5' Fe1 C2 N1 168(2)
C5 Fe1 C2 N1 152.4(2)
C1' Fe1 C2 N1 53.5(3)
C3 Fe1 C2 N1 -126.0(3)
C1 C2 C3 C4 -0.4(3)
N1 C2 C3 C4 -173.5(2)
Fe1 C2 C3 C4 59.40(18)
C1 C2 C3 Fe1 -59.80(17)
N1 C2 C3 Fe1 127.1(3)
C2 Fe1 C3 C4 -118.6(2)
C2' Fe1 C3 C4 172.3(2)
C1 Fe1 C3 C4 -80.70(17)
C4' Fe1 C3 C4 93.0(2)
C3' Fe1 C3 C4 136.6(2)
C5' Fe1 C3 C4 57.1(2)
C5 Fe1 C3 C4 -36.54(16)
C2' Fe1 C3 C2 -69.1(3)
C1 Fe1 C3 C2 37.87(15)
C4 Fe1 C3 C2 118.6(2)
C4' Fe1 C3 C2 -148.46(18)
C3' Fe1 C3 C2 -104.9(2)
C5' Fe1 C3 C2 175.63(18)
C5 Fe1 C3 C2 82.03(16)
C2 C3 C4 C5 -0.2(3)
Fe1 C3 C4 C5 58.57(18)
C2 C3 C4 Fe1 -58.78(17)
C2 Fe1 C4 C3 38.19(15)
C1 Fe1 C4 C3 82.74(17)
C4' Fe1 C4 C3 -101.60(19)
C3' Fe1 C4 C3 -67.5(2)
C5' Fe1 C4 C3 -143.40(18)
C5 Fe1 C4 C3 121.4(2)
C1' Fe1 C4 C3 -176.16(18)
C2 Fe1 C4 C5 -83.20(16)
C1 Fe1 C4 C5 -38.65(14)
C4' Fe1 C4 C5 137.02(17)
C3' Fe1 C4 C5 171.11(18)
C5' Fe1 C4 C5 95.22(18)
C1' Fe1 C4 C5 62.5(2)
C3 Fe1 C4 C5 -121.4(2)
C3 C4 C5 C1 0.7(3)
Fe1 C4 C5 C1 59.42(16)
C3 C4 C5 Fe1 -58.69(19)
C2 C1 C5 C4 -1.0(3)
P1 C1 C5 C4 -179.1(2)
Fe1 C1 C5 C4 -59.68(17)
C2 C1 C5 Fe1 58.72(16)
P1 C1 C5 Fe1 -119.4(2)
C2 Fe1 C5 C4 80.02(16)
C2' Fe1 C5 C4 -172.8(2)
C1 Fe1 C5 C4 118.0(2)
C4' Fe1 C5 C4 -62.8(2)
C5' Fe1 C5 C4 -99.05(18)
C1' Fe1 C5 C4 -140.85(18)
C3 Fe1 C5 C4 36.27(15)
C2 Fe1 C5 C1 -38.02(14)
C2' Fe1 C5 C1 69.2(2)
C4 Fe1 C5 C1 -118.0(2)
C4' Fe1 C5 C1 179.14(17)
C5' Fe1 C5 C1 142.91(17)
C1' Fe1 C5 C1 101.11(17)
C3 Fe1 C5 C1 -81.77(15)
C2 Fe1 C1' C2' -65.4(3)
C1 Fe1 C1' C2' -104.3(2)
C4 Fe1 C1' C2' 172.7(2)
C4' Fe1 C1' C2' 82.2(2)
C3' Fe1 C1' C2' 38.0(2)
C5' Fe1 C1' C2' 119.2(3)
C5 Fe1 C1' C2' -148.9(2)
C2 Fe1 C1' C5' 175.40(19)
C2' Fe1 C1' C5' -119.2(3)
C1 Fe1 C1' C5' 136.58(19)
C4 Fe1 C1' C5' 53.6(3)
C4' Fe1 C1' C5' -37.0(2)
C3' Fe1 C1' C5' -81.2(2)
C5 Fe1 C1' C5' 92.0(2)
C5' C1' C2' C3' -0.5(4)
Fe1 C1' C2' C3' -60.5(2)
C5' C1' C2' Fe1 60.0(2)
C2 Fe1 C2' C1' 141.16(18)
C1 Fe1 C2' C1' 94.8(2)
C4' Fe1 C2' C1' -80.6(2)
C3' Fe1 C2' C1' -118.8(3)
C5' Fe1 C2' C1' -37.3(2)
C5 Fe1 C2' C1' 51.3(3)
C3 Fe1 C2' C1' -175.77(19)
C2 Fe1 C2' C3' -100.0(2)
C1 Fe1 C2' C3' -146.43(19)
C4' Fe1 C2' C3' 38.2(2)
C5' Fe1 C2' C3' 81.5(2)
C5 Fe1 C2' C3' 170.1(2)
C1' Fe1 C2' C3' 118.8(3)
C3 Fe1 C2' C3' -57.0(3)
C1' C2' C3' C4' 1.0(4)
Fe1 C2' C3' C4' -59.9(2)
C1' C2' C3' Fe1 60.9(2)
C2 Fe1 C3' C2' 101.1(2)
C1 Fe1 C3' C2' 60.5(3)
C4 Fe1 C3' C2' -173.8(2)
C4' Fe1 C3' C2' -118.3(3)
C5' Fe1 C3' C2' -80.1(2)
C1' Fe1 C3' C2' -37.0(2)
C3 Fe1 C3' C2' 145.8(2)
C2 Fe1 C3' C4' -140.59(19)
C2' Fe1 C3' C4' 118.3(3)
C1 Fe1 C3' C4' 178.84(19)
C4 Fe1 C3' C4' -55.5(3)
C5' Fe1 C3' C4' 38.2(2)
C1' Fe1 C3' C4' 81.4(2)
C3 Fe1 C3' C4' -95.8(2)
C2' C3' C4' C5' -1.2(3)
Fe1 C3' C4' C5' -61.0(2)
C2' C3' C4' Fe1 59.8(2)
C2 Fe1 C4' C5' -175.55(19)
C2' Fe1 C4' C5' 79.2(2)
C4 Fe1 C4' C5' -99.3(2)
C3' Fe1 C4' C5' 117.1(3)
C5 Fe1 C4' C5' -62.0(2)
C1' Fe1 C4' C5' 36.8(2)
C3 Fe1 C4' C5' -141.91(19)
C2 Fe1 C4' C3' 67.3(3)
C2' Fe1 C4' C3' -37.9(2)
C4 Fe1 C4' C3' 143.6(2)
C5' Fe1 C4' C3' -117.1(3)
C5 Fe1 C4' C3' -179.1(2)
C1' Fe1 C4' C3' -80.3(3)
C3 Fe1 C4' C3' 101.0(2)
C2' C1' C5' C4' -0.3(3)
Fe1 C1' C5' C4' 59.6(2)
C2' C1' C5' Fe1 -59.9(2)
C3' C4' C5' C1' 0.9(3)
Fe1 C4' C5' C1' -59.8(2)
C3' C4' C5' Fe1 60.7(2)
C2' Fe1 C5' C1' 36.9(2)
C1 Fe1 C5' C1' -67.4(3)
C4 Fe1 C5' C1' -145.7(2)
C4' Fe1 C5' C1' 119.9(3)
C3' Fe1 C5' C1' 80.9(3)
C5 Fe1 C5' C1' -102.8(2)
C3 Fe1 C5' C1' 179.2(2)
C2' Fe1 C5' C4' -82.9(2)
C1 Fe1 C5' C4' 172.76(18)
C4 Fe1 C5' C4' 94.4(2)
C3' Fe1 C5' C4' -39.0(2)
C5 Fe1 C5' C4' 137.34(19)
C1' Fe1 C5' C4' -119.9(3)
C3 Fe1 C5' C4' 59.4(3)
C1 P1 C6 C7 108.0(2)
C12 P1 C6 C7 -136.9(2)
Pd1 P1 C6 C7 -6.1(2)
C1 P1 C6 C11 -66.6(2)
C12 P1 C6 C11 48.5(2)
Pd1 P1 C6 C11 179.28(17)
C11 C6 C7 C8 1.2(4)
P1 C6 C7 C8 -173.4(2)
C6 C7 C8 C9 -0.9(4)
C7 C8 C9 C10 0.1(5)
C8 C9 C10 C11 0.4(5)
C7 C6 C11 C10 -0.7(4)
P1 C6 C11 C10 174.0(2)
C9 C10 C11 C6 -0.1(4)
C1 P1 C12 C17 178.3(2)
C6 P1 C12 C17 62.6(2)
Pd1 P1 C12 C17 -70.6(2)
C1 P1 C12 C13 -4.0(2)
C6 P1 C12 C13 -119.7(2)
Pd1 P1 C12 C13 107.1(2)
C17 C12 C13 C14 -0.3(4)
P1 C12 C13 C14 -178.0(2)
C12 C13 C14 C15 1.2(4)
C13 C14 C15 C16 -1.1(4)
C14 C15 C16 C17 0.0(4)
C13 C12 C17 C16 -0.7(4)
P1 C12 C17 C16 177.0(2)
C15 C16 C17 C12 0.9(4)
